data_4074348
loop_
_publ_author_name
'Ghesner, Ioan'
'Fenwick, Andrew'
'Stephan, Douglas W.'

_publ_section_title
;
 Di-tert-butylbiphenylphosphinimide Titanium and Zirconium
 Complexes:&#x00A0; Pendant Arene&#x2212;Metal Interactions
;
_journal_issue 21
_journal_name_full Organometallics
_journal_page_first 4985
_journal_paper_doi 10.1021/om060569u
_journal_volume 25
_journal_year 2006
_chemical_formula_sum 'C20 H27 Cl3 N P Ti'
_chemical_formula_weight 466.65
_space_group_IT_number 14
_symmetry_cell_setting monoclinic
_symmetry_space_group_name_Hall '-P 2yn'
_symmetry_space_group_name_H-M 'P 1 21/n 1'
_atom_sites_solution_hydrogens geom
_atom_sites_solution_primary direct
_atom_sites_solution_secondary difmap
_audit_creation_method SHELXL-97
_cell_angle_alpha 90.00
_cell_angle_beta 92.086(2)
_cell_angle_gamma 90.00
_cell_formula_units_Z 4
_cell_length_a 9.8980(16)
_cell_length_b 18.636(3)
_cell_length_c 12.627(2)
_cell_measurement_temperature 298(2)
_cell_measurement_theta_max 25.0
_cell_measurement_theta_min 2.0
_cell_volume 2327.6(6)
_computing_structure_refinement 'SHELXL-97 (Sheldrick, 1997)'
_computing_structure_solution 'SHELXS-97 (Sheldrick, 1990)'
_diffrn_ambient_temperature 298(2)
_diffrn_measured_fraction_theta_full 1.000
_diffrn_measured_fraction_theta_max 1.000
_diffrn_radiation_monochromator graphite
_diffrn_radiation_source 'fine-focus sealed tube'
_diffrn_radiation_type MoK\a
_diffrn_radiation_wavelength 0.71073
_diffrn_reflns_av_R_equivalents 0.0274
_diffrn_reflns_av_sigmaI/netI 0.0191
_diffrn_reflns_limit_h_max 11
_diffrn_reflns_limit_h_min -11
_diffrn_reflns_limit_k_max 22
_diffrn_reflns_limit_k_min -22
_diffrn_reflns_limit_l_max 15
_diffrn_reflns_limit_l_min -15
_diffrn_reflns_number 22021
_diffrn_reflns_theta_full 24.99
_diffrn_reflns_theta_max 24.99
_diffrn_reflns_theta_min 1.95
_exptl_absorpt_coefficient_mu 0.785
_exptl_absorpt_correction_T_max 1.000000
_exptl_absorpt_correction_T_min 0.747603
_exptl_absorpt_correction_type empirical
_exptl_crystal_density_diffrn 1.332
_exptl_crystal_density_method 'not measured'
_exptl_crystal_F_000 968
_exptl_crystal_size_max 0.18
_exptl_crystal_size_mid 0.22
_exptl_crystal_size_min 0.24
_refine_diff_density_max 0.495
_refine_diff_density_min -0.346
_refine_diff_density_rms 0.050
_refine_ls_extinction_method none
_refine_ls_goodness_of_fit_ref 1.034
_refine_ls_hydrogen_treatment mixed
_refine_ls_matrix_type full
_refine_ls_number_parameters 235
_refine_ls_number_reflns 4090
_refine_ls_number_restraints 0
_refine_ls_restrained_S_all 1.034
_refine_ls_R_factor_all 0.0455
_refine_ls_R_factor_gt 0.0371
_refine_ls_shift/su_max 0.001
_refine_ls_shift/su_mean 0.000
_refine_ls_structure_factor_coef Fsqd
_refine_ls_weighting_details 'calc w=1/[\s^2^(Fo^2^)+(0.0580P)^2^+1.1720P] where P=(Fo^2^+2Fc^2^)/3'
_refine_ls_weighting_scheme calc
_refine_ls_wR_factor_gt 0.1002
_refine_ls_wR_factor_ref 0.1075
_reflns_number_gt 3455
_reflns_number_total 4090
_reflns_threshold_expression >2sigma(I)
_cod_data_source_file om060569usi20060818_090738.cif
_cod_data_source_block t-Bu2(2-C6H4Ph)PNTiCl3
_cod_original_cell_volume 2327.5(6)
_cod_original_sg_symbol_H-M P2(1)/n
_cod_database_code 4074348

loop_
_symmetry_equiv_pos_as_xyz
'x, y, z'
'-x+1/2, y+1/2, -z+1/2'
'-x, -y, -z'
'x-1/2, -y-1/2, z-1/2'

loop_
_atom_site_label
_atom_site_type_symbol
_atom_site_fract_x
_atom_site_fract_y
_atom_site_fract_z
_atom_site_U_iso_or_equiv
_atom_site_adp_type
_atom_site_occupancy
_atom_site_symmetry_multiplicity
_atom_site_calc_flag
_atom_site_refinement_flags
Ti1 Ti 0.95648(4) 0.15268(2) 0.28981(3) 0.04134(14) Uani 1 1 d .
Cl1 Cl 0.85486(8) 0.10005(5) 0.42494(6) 0.0773(3) Uani 1 1 d .
Cl2 Cl 0.86692(8) 0.12051(4) 0.13263(6) 0.0669(2) Uani 1 1 d .
Cl3 Cl 0.91099(9) 0.26987(4) 0.30419(8) 0.0861(3) Uani 1 1 d .
P1 P 1.29206(6) 0.14338(3) 0.29422(5) 0.04248(17) Uani 1 1 d .
N1 N 1.12933(19) 0.13817(10) 0.29327(15) 0.0430(5) Uani 1 1 d .
C1 C 1.3724(2) 0.06058(13) 0.2543(2) 0.0494(6) Uani 1 1 d .
C2 C 1.3081(3) 0.00049(12) 0.2085(2) 0.0485(6) Uani 1 1 d .
C3 C 1.3903(3) -0.05022(15) 0.1603(3) 0.0771(10) Uani 1 1 d .
H3A H 1.3498 -0.0895 0.1266 0.092 Uiso 1 1 calc R
C4 C 1.5295(4) -0.04384(18) 0.1610(4) 0.1012(14) Uani 1 1 d .
H4A H 1.5807 -0.0774 0.1256 0.121 Uiso 1 1 calc R
C5 C 1.5917(3) 0.01177(17) 0.2136(4) 0.0993(14) Uani 1 1 d .
H5A H 1.6855 0.0143 0.2193 0.119 Uiso 1 1 calc R
C6 C 1.5141(3) 0.06366(16) 0.2576(3) 0.0767(9) Uani 1 1 d .
H6A H 1.5567 0.1025 0.2909 0.092 Uiso 1 1 calc R
C7 C 1.1628(2) -0.01947(11) 0.21262(18) 0.0429(5) Uani 1 1 d .
C8 C 1.1029(2) -0.02947(13) 0.3090(2) 0.0495(6) Uani 1 1 d .
H8A H 1.1479 -0.0147 0.3712 0.059 Uiso 1 1 calc R
C9 C 0.9774(3) -0.06100(16) 0.3138(3) 0.0673(8) Uani 1 1 d .
H9A H 0.9382 -0.0674 0.3789 0.081 Uiso 1 1 calc R
C10 C 0.9099(3) -0.08300(16) 0.2225(4) 0.0796(11) Uani 1 1 d .
H10A H 0.8262 -0.1054 0.2257 0.095 Uiso 1 1 calc R
C11 C 0.9668(4) -0.07172(17) 0.1271(3) 0.0813(10) Uani 1 1 d .
H11A H 0.9202 -0.0853 0.0650 0.098 Uiso 1 1 calc R
C12 C 1.0920(3) -0.04049(15) 0.1216(2) 0.0641(7) Uani 1 1 d .
H12A H 1.1295 -0.0334 0.0559 0.077 Uiso 1 1 calc R
C13 C 1.3322(3) 0.21036(14) 0.1889(2) 0.0579(7) Uani 1 1 d .
C14 C 1.2713(4) 0.28320(15) 0.2177(3) 0.0861(11) Uani 1 1 d .
H14A H 1.2915 0.3178 0.1642 0.129 Uiso 1 1 calc R
H14B H 1.3093 0.2988 0.2848 0.129 Uiso 1 1 calc R
H14C H 1.1751 0.2786 0.2222 0.129 Uiso 1 1 calc R
C15 C 1.2621(4) 0.18193(19) 0.0875(3) 0.0795(9) Uani 1 1 d .
H15A H 1.2787 0.2140 0.0299 0.119 Uiso 1 1 calc R
H15B H 1.1666 0.1787 0.0972 0.119 Uiso 1 1 calc R
H15C H 1.2970 0.1352 0.0716 0.119 Uiso 1 1 calc R
C16 C 1.4836(3) 0.22089(19) 0.1700(3) 0.0884(11) Uani 1 1 d .
H16A H 1.4944 0.2559 0.1152 0.133 Uiso 1 1 calc R
H16B H 1.5223 0.1761 0.1489 0.133 Uiso 1 1 calc R
H16C H 1.5285 0.2372 0.2342 0.133 Uiso 1 1 calc R
C17 C 1.3487(3) 0.16563(19) 0.4340(2) 0.0686(8) Uani 1 1 d .
C18 C 1.2425(4) 0.2151(3) 0.4819(3) 0.1085(15) Uani 1 1 d .
H18A H 1.2700 0.2270 0.5534 0.163 Uiso 1 1 calc R
H18B H 1.1568 0.1910 0.4814 0.163 Uiso 1 1 calc R
H18C H 1.2344 0.2583 0.4405 0.163 Uiso 1 1 calc R
C19 C 1.4865(4) 0.2040(3) 0.4450(3) 0.1123(15) Uani 1 1 d .
H19A H 1.5077 0.2134 0.5185 0.168 Uiso 1 1 calc R
H19B H 1.4823 0.2486 0.4068 0.168 Uiso 1 1 calc R
H19C H 1.5553 0.1741 0.4166 0.168 Uiso 1 1 calc R
C20 C 1.3516(5) 0.0959(2) 0.4963(3) 0.1087(14) Uani 1 1 d .
H20A H 1.3802 0.1054 0.5684 0.163 Uiso 1 1 calc R
H20B H 1.4136 0.0631 0.4653 0.163 Uiso 1 1 calc R
H20C H 1.2627 0.0752 0.4947 0.163 Uiso 1 1 calc R

loop_
_atom_site_aniso_label
_atom_site_aniso_U_11
_atom_site_aniso_U_22
_atom_site_aniso_U_33
_atom_site_aniso_U_23
_atom_site_aniso_U_13
_atom_site_aniso_U_12
Ti1 0.0339(2) 0.0429(3) 0.0474(3) -0.00186(17) 0.00450(17) 0.00115(16)
Cl1 0.0655(5) 0.1025(6) 0.0655(5) 0.0196(4) 0.0224(4) 0.0021(4)
Cl2 0.0655(4) 0.0787(5) 0.0555(4) -0.0042(3) -0.0101(3) -0.0036(4)
Cl3 0.0768(5) 0.0504(4) 0.1319(8) -0.0157(4) 0.0139(5) 0.0148(4)
P1 0.0326(3) 0.0380(3) 0.0570(4) -0.0063(3) 0.0040(2) -0.0043(2)
N1 0.0373(10) 0.0377(10) 0.0541(12) -0.0041(8) 0.0032(8) -0.0033(8)
C1 0.0384(13) 0.0373(12) 0.0729(16) 0.0034(11) 0.0086(11) 0.0011(10)
C2 0.0485(14) 0.0355(12) 0.0625(15) 0.0053(10) 0.0151(11) 0.0012(10)
C3 0.072(2) 0.0374(14) 0.124(3) -0.0077(15) 0.0400(19) -0.0008(13)
C4 0.069(2) 0.0522(19) 0.186(4) -0.004(2) 0.061(2) 0.0122(16)
C5 0.0448(16) 0.0478(18) 0.208(5) 0.005(2) 0.037(2) 0.0027(14)
C6 0.0400(15) 0.0492(16) 0.142(3) -0.0021(17) 0.0104(16) -0.0011(12)
C7 0.0449(13) 0.0286(11) 0.0551(14) 0.0010(9) 0.0015(10) 0.0017(9)
C8 0.0480(14) 0.0447(13) 0.0561(14) 0.0022(11) 0.0040(11) -0.0061(11)
C9 0.0514(16) 0.0532(16) 0.099(2) 0.0095(15) 0.0198(16) -0.0044(13)
C10 0.0421(16) 0.0444(16) 0.151(4) 0.0022(19) -0.0144(19) -0.0037(12)
C11 0.084(2) 0.0542(18) 0.103(3) -0.0112(17) -0.043(2) -0.0038(17)
C12 0.082(2) 0.0493(15) 0.0600(17) -0.0059(12) -0.0097(14) -0.0008(14)
C13 0.0515(15) 0.0416(14) 0.0817(19) 0.0067(13) 0.0180(13) -0.0049(11)
C14 0.077(2) 0.0410(16) 0.142(3) 0.0099(17) 0.032(2) -0.0010(14)
C15 0.088(2) 0.083(2) 0.068(2) 0.0156(17) 0.0142(17) -0.0065(19)
C16 0.0592(19) 0.071(2) 0.137(3) 0.017(2) 0.039(2) -0.0095(16)
C17 0.0516(16) 0.087(2) 0.0660(18) -0.0205(16) -0.0075(13) -0.0115(15)
C18 0.084(3) 0.143(4) 0.099(3) -0.072(3) -0.002(2) 0.002(2)
C19 0.067(2) 0.156(4) 0.112(3) -0.040(3) -0.017(2) -0.035(2)
C20 0.136(4) 0.126(4) 0.064(2) 0.003(2) -0.009(2) -0.008(3)

loop_
_atom_type_symbol
_atom_type_description
_atom_type_scat_dispersion_real
_atom_type_scat_dispersion_imag
_atom_type_scat_source
C C 0.0033 0.0016 'International Tables Vol C Tables 4.2.6.8 and 6.1.1.4'
H H 0.0000 0.0000 'International Tables Vol C Tables 4.2.6.8 and 6.1.1.4'
N N 0.0061 0.0033 'International Tables Vol C Tables 4.2.6.8 and 6.1.1.4'
P P 0.1023 0.0942 'International Tables Vol C Tables 4.2.6.8 and 6.1.1.4'
Cl Cl 0.1484 0.1585 'International Tables Vol C Tables 4.2.6.8 and 6.1.1.4'
Ti Ti 0.2776 0.4457 'International Tables Vol C Tables 4.2.6.8 and 6.1.1.4'

loop_
_geom_angle_atom_site_label_1
_geom_angle_atom_site_label_2
_geom_angle_atom_site_label_3
_geom_angle
N1 Ti1 Cl2 109.97(7)
N1 Ti1 Cl1 112.55(7)
Cl2 Ti1 Cl1 112.72(4)
N1 Ti1 Cl3 110.60(7)
Cl2 Ti1 Cl3 105.09(4)
Cl1 Ti1 Cl3 105.57(4)
N1 P1 C1 113.20(11)
N1 P1 C13 105.76(12)
C1 P1 C13 105.25(12)
N1 P1 C17 106.49(12)
C1 P1 C17 109.24(14)
C13 P1 C17 117.08(14)
P1 N1 Ti1 167.53(13)
C2 C1 C6 118.8(2)
C2 C1 P1 126.64(18)
C6 C1 P1 113.9(2)
C3 C2 C1 117.2(2)
C3 C2 C7 115.1(2)
C1 C2 C7 127.5(2)
C4 C3 C2 122.2(3)
C5 C4 C3 120.0(3)
C4 C5 C6 119.0(3)
C5 C6 C1 122.4(3)
C12 C7 C8 118.2(2)
C12 C7 C2 120.2(2)
C8 C7 C2 120.6(2)
C9 C8 C7 120.7(3)
C10 C9 C8 120.1(3)
C11 C10 C9 119.4(3)
C10 C11 C12 120.8(3)
C11 C12 C7 120.6(3)
C15 C13 C14 109.6(3)
C15 C13 C16 109.2(3)
C14 C13 C16 108.5(2)
C15 C13 P1 105.19(19)
C14 C13 P1 109.0(2)
C16 C13 P1 115.3(2)
C20 C17 C18 108.0(3)
C20 C17 C19 110.5(3)
C18 C17 C19 107.5(3)
C20 C17 P1 107.3(2)
C18 C17 P1 108.5(2)
C19 C17 P1 114.8(2)

loop_
_geom_bond_atom_site_label_1
_geom_bond_atom_site_label_2
_geom_bond_distance
Ti1 N1 1.7311(19)
Ti1 Cl2 2.2262(8)
Ti1 Cl1 2.2382(8)
Ti1 Cl3 2.2385(9)
P1 N1 1.6132(19)
P1 C1 1.815(2)
P1 C13 1.876(3)
P1 C17 1.879(3)
C1 C2 1.402(3)
C1 C6 1.403(4)
C2 C3 1.401(4)
C2 C7 1.489(3)
C3 C4 1.382(5)
C4 C5 1.366(5)
C5 C6 1.366(5)
C7 C12 1.381(4)
C7 C8 1.386(3)
C8 C9 1.378(4)
C9 C10 1.373(5)
C10 C11 1.364(5)
C11 C12 1.373(5)
C13 C15 1.529(5)
C13 C14 1.534(4)
C13 C16 1.539(4)
C17 C20 1.518(5)
C17 C18 1.539(5)
C17 C19 1.542(4)

loop_
_cod_related_entry_id
_cod_related_entry_database
_cod_related_entry_code
1 ChemSpider 30659806
